data_2015196
loop_
_publ_author_name
'You, Zhong-Lu'

_publ_section_title
;Di-\m-acetato-bis{[2,4-dichloro-6-(2-pyridylmethyliminomethyl)phenolato]zinc(II)}
 and
 di-\m-thiocyanato-bis{[2,4-dichloro-6-(2-pyridylmethyliminomethyl)phenolato]copper(II)}
;
_journal_coeditor_code SK1871
_journal_issue 11
_journal_name_full 'Acta Crystallographica Section C'
_journal_page_first m466
_journal_page_last m468
_journal_paper_doi 10.1107/S0108270105030192
_journal_volume 61
_journal_year 2005
_chemical_formula_iupac '[Zn2 (C13 H9 Cl2 N2 O)2 (C2 H3 O2)2]'
_chemical_formula_moiety 'C30 H24 Cl4 N4 O6 Zn2'
_chemical_formula_sum 'C30 H24 Cl4 N4 O6 Zn2'
_chemical_formula_weight 809.07
_chemical_name_systematic
;
Di-\m-acetato-bis{[2,4-dichloro-6-(2-
pyridylmethyliminomethyl)phenolato]zinc(II)}
;
_space_group_IT_number 2
_symmetry_cell_setting triclinic
_symmetry_space_group_name_Hall '-P 1'
_symmetry_space_group_name_H-M 'P -1'
_atom_sites_solution_hydrogens geom
_atom_sites_solution_primary direct
_atom_sites_solution_secondary difmap
_audit_creation_method SHELXL-97
_cell_angle_alpha 76.2080(10)
_cell_angle_beta 85.2220(10)
_cell_angle_gamma 77.3200(10)
_cell_formula_units_Z 1
_cell_length_a 7.5400(10)
_cell_length_b 9.3880(10)
_cell_length_c 12.2280(10)
_cell_measurement_reflns_used 3662
_cell_measurement_temperature 298(2)
_cell_measurement_theta_max 27.62
_cell_measurement_theta_min 2.28
_cell_volume 819.67(15)
_computing_cell_refinement SMART
_computing_data_collection 'SMART (Bruker, 1998)'
_computing_data_reduction 'SAINT (Bruker, 1998)'
_computing_molecular_graphics 'SHELXTL (Sheldrick, 1997b)'
_computing_publication_material SHELXTL
_computing_structure_refinement 'SHELXL97 (Sheldrick, 1997a)'
_computing_structure_solution 'SHELXS97 (Sheldrick, 1997a)'
_diffrn_ambient_temperature 298(2)
_diffrn_measured_fraction_theta_full 0.99
_diffrn_measured_fraction_theta_max 0.946
_diffrn_measurement_device_type 'Bruker SMART CCD area-detector'
_diffrn_measurement_method '\w scan'
_diffrn_radiation_monochromator graphite
_diffrn_radiation_source 'fine-focus sealed tube'
_diffrn_radiation_type MoK\a
_diffrn_radiation_wavelength 0.71073
_diffrn_reflns_av_R_equivalents 0.0265
_diffrn_reflns_av_sigmaI/netI 0.0391
_diffrn_reflns_limit_h_max 9
_diffrn_reflns_limit_h_min -9
_diffrn_reflns_limit_k_max 11
_diffrn_reflns_limit_k_min -11
_diffrn_reflns_limit_l_max 15
_diffrn_reflns_limit_l_min -15
_diffrn_reflns_number 7858
_diffrn_reflns_theta_full 25.00
_diffrn_reflns_theta_max 27.49
_diffrn_reflns_theta_min 1.72
_diffrn_standards_decay_% 0
_diffrn_standards_interval_count 0
_diffrn_standards_interval_time 0
_diffrn_standards_number 0
_exptl_absorpt_coefficient_mu 1.838
_exptl_absorpt_correction_T_max 0.8234
_exptl_absorpt_correction_T_min 0.6565
_exptl_absorpt_correction_type multi-scan
_exptl_absorpt_process_details '(SADABS; Sheldrick, 1996)'
_exptl_crystal_colour colourless
_exptl_crystal_density_diffrn 1.639
_exptl_crystal_density_method 'not measured'
_exptl_crystal_description block
_exptl_crystal_F_000 408
_exptl_crystal_size_max 0.25
_exptl_crystal_size_mid 0.22
_exptl_crystal_size_min 0.11
_refine_diff_density_max 1.025
_refine_diff_density_min -0.298
_refine_ls_extinction_method none
_refine_ls_goodness_of_fit_ref 1.033
_refine_ls_hydrogen_treatment constr
_refine_ls_matrix_type full
_refine_ls_number_parameters 209
_refine_ls_number_reflns 3560
_refine_ls_number_restraints 0
_refine_ls_restrained_S_all 1.033
_refine_ls_R_factor_all 0.0578
_refine_ls_R_factor_gt 0.0406
_refine_ls_shift/su_max 0.000
_refine_ls_shift/su_mean 0.000
_refine_ls_structure_factor_coef Fsqd
_refine_ls_weighting_details 'calc w=1/[\s^2^(Fo^2^)+(0.0612P)^2^+0.463P] where P=(Fo^2^+2Fc^2^)/3'
_refine_ls_weighting_scheme calc
_refine_ls_wR_factor_gt 0.0995
_refine_ls_wR_factor_ref 0.1107
_reflns_number_gt 2835
_reflns_number_total 3560
_reflns_threshold_expression I>2\s(I)
_cod_data_source_file sk1871.cif
_cod_data_source_block I
_cod_depositor_comments
;
The following automatic conversions were performed:
'_symmetry_cell_setting' value 'Triclinic' changed to 'triclinic'
according to '/home/saulius/struct/CIF-dictionaries/cif_core.dic'
dictionary named 'cif_core.dic' version 2.4.1 from 2010-06-29.

Automatic conversion script
Id: cif_fix_enum 1527 2010-12-29 10:47:43Z saulius 

The following automatic conversions were performed:

'_symmetry_cell_setting' value 'Triclinic' changed to 'triclinic'
according to /home/saulius/struct/CIF-dictionaries/cif_core.dic
dictionary named 'cif_core.dic' version 2.4.1 from 2010-06-29.

Automatic conversion script
Id: cif_fix_values 1715 2011-07-08 13:25:40Z adriana 
;
_cod_database_code 2015196
_cod_database_fobs_code 2015196

loop_
_symmetry_equiv_pos_as_xyz
'x, y, z'
'-x, -y, -z'

loop_
_atom_site_label
_atom_site_fract_x
_atom_site_fract_y
_atom_site_fract_z
_atom_site_U_iso_or_equiv
_atom_site_adp_type
_atom_site_calc_flag
_atom_site_refinement_flags
_atom_site_occupancy
_atom_site_disorder_assembly
_atom_site_disorder_group
_atom_site_type_symbol
Zn1 0.89936(5) 0.21795(4) 0.01275(3) 0.03055(13) Uani d . 1 . . Zn
Cl1 0.7445(2) 0.31616(13) -0.38103(9) 0.0901(5) Uani d . 1 . . Cl
Cl2 0.40017(15) 0.88217(11) -0.38379(9) 0.0562(3) Uani d . 1 . . Cl
O1 0.8098(4) 0.2969(3) -0.1452(2) 0.0485(6) Uani d . 1 . . O
O2 0.7400(4) 0.0713(3) 0.0699(2) 0.0534(7) Uani d . 1 . . O
O3 0.8439(3) -0.1577(3) 0.0414(3) 0.0564(7) Uani d . 1 . . O
N1 0.7998(3) 0.4340(3) 0.0404(2) 0.0294(5) Uani d . 1 . . N
N2 0.9862(4) 0.1970(3) 0.1811(2) 0.0331(6) Uani d . 1 . . N
C1 0.7210(5) 0.4265(3) -0.1937(3) 0.0332(7) Uani d . 1 . . C
C2 0.6722(6) 0.4585(4) -0.3087(3) 0.0439(8) Uani d . 1 . . C
C3 0.5769(5) 0.5933(4) -0.3662(3) 0.0454(9) Uani d . 1 . . C
H3 0.5507 0.6072 -0.4415 0.054 Uiso calc R 1 . . H
C4 0.5197(5) 0.7096(4) -0.3103(3) 0.0374(7) Uani d . 1 . . C
C5 0.5634(4) 0.6896(4) -0.2007(3) 0.0346(7) Uani d . 1 . . C
H5 0.5268 0.7684 -0.1646 0.042 Uiso calc R 1 . . H
C6 0.6628(4) 0.5516(3) -0.1416(3) 0.0290(6) Uani d . 1 . . C
C7 0.7075(4) 0.5464(3) -0.0283(3) 0.0302(6) Uani d . 1 . . C
H7 0.6652 0.6334 -0.0020 0.036 Uiso calc R 1 . . H
C8 0.8302(5) 0.4586(3) 0.1503(3) 0.0321(7) Uani d . 1 . . C
H8A 0.7138 0.4896 0.1870 0.039 Uiso calc R 1 . . H
H8B 0.8963 0.5388 0.1398 0.039 Uiso calc R 1 . . H
C9 0.9360(4) 0.3192(3) 0.2247(3) 0.0315(6) Uani d . 1 . . C
C10 0.9799(5) 0.3189(4) 0.3324(3) 0.0419(8) Uani d . 1 . . C
H10 0.9438 0.4047 0.3608 0.050 Uiso calc R 1 . . H
C11 1.0786(5) 0.1880(5) 0.3973(3) 0.0494(9) Uani d . 1 . . C
H11 1.1096 0.1849 0.4700 0.059 Uiso calc R 1 . . H
C12 1.1294(5) 0.0650(4) 0.3537(3) 0.0498(9) Uani d . 1 . . C
H12 1.1966 -0.0231 0.3960 0.060 Uiso calc R 1 . . H
C13 1.0812(5) 0.0708(4) 0.2462(3) 0.0445(8) Uani d . 1 . . C
H13 1.1151 -0.0150 0.2176 0.053 Uiso calc R 1 . . H
C14 0.7367(4) -0.0637(3) 0.0831(3) 0.0327(7) Uani d . 1 . . C
C15 0.5810(6) -0.1170(5) 0.1548(4) 0.0618(12) Uani d . 1 . . C
H15A 0.5024 -0.1436 0.1086 0.093 Uiso calc R 1 . . H
H15B 0.5137 -0.0384 0.1888 0.093 Uiso calc R 1 . . H
H15C 0.6279 -0.2030 0.2127 0.093 Uiso calc R 1 . . H

loop_
_atom_site_aniso_label
_atom_site_aniso_U_11
_atom_site_aniso_U_22
_atom_site_aniso_U_33
_atom_site_aniso_U_12
_atom_site_aniso_U_13
_atom_site_aniso_U_23
Zn1 0.0387(2) 0.02216(19) 0.0315(2) -0.00701(14) 0.00378(14) -0.00847(14)
Cl1 0.1688(15) 0.0531(7) 0.0447(6) 0.0119(8) -0.0228(7) -0.0295(5)
Cl2 0.0673(7) 0.0402(5) 0.0524(6) -0.0061(4) -0.0176(5) 0.0073(4)
O1 0.0758(18) 0.0290(12) 0.0378(13) 0.0031(12) -0.0079(12) -0.0124(10)
O2 0.0587(17) 0.0383(14) 0.0695(18) -0.0244(12) 0.0115(14) -0.0157(13)
O3 0.0414(15) 0.0556(17) 0.0771(19) -0.0092(12) 0.0198(13) -0.0327(15)
N1 0.0359(14) 0.0259(12) 0.0277(13) -0.0082(10) 0.0039(10) -0.0086(10)
N2 0.0386(15) 0.0278(13) 0.0333(14) -0.0073(11) -0.0028(11) -0.0069(11)
C1 0.0414(18) 0.0295(16) 0.0321(16) -0.0108(13) 0.0024(13) -0.0114(13)
C2 0.065(2) 0.0319(17) 0.0363(18) -0.0093(16) 0.0000(16) -0.0123(14)
C3 0.061(2) 0.047(2) 0.0319(17) -0.0183(18) -0.0093(16) -0.0063(15)
C4 0.0414(19) 0.0296(16) 0.0379(17) -0.0089(13) -0.0016(14) 0.0004(13)
C5 0.0391(18) 0.0288(15) 0.0371(17) -0.0075(13) 0.0001(13) -0.0096(13)
C6 0.0327(16) 0.0248(14) 0.0314(15) -0.0095(12) 0.0023(12) -0.0083(12)
C7 0.0348(17) 0.0237(14) 0.0337(16) -0.0073(12) 0.0037(13) -0.0104(12)
C8 0.0448(18) 0.0262(15) 0.0282(15) -0.0099(13) 0.0021(13) -0.0102(12)
C9 0.0339(16) 0.0317(16) 0.0318(16) -0.0130(13) 0.0024(12) -0.0078(13)
C10 0.053(2) 0.0411(19) 0.0343(18) -0.0117(16) -0.0014(15) -0.0125(15)
C11 0.056(2) 0.055(2) 0.0351(19) -0.0123(18) -0.0128(16) -0.0025(17)
C12 0.055(2) 0.042(2) 0.046(2) -0.0073(17) -0.0144(17) 0.0051(17)
C13 0.050(2) 0.0316(17) 0.050(2) -0.0034(15) -0.0064(16) -0.0089(16)
C14 0.0351(17) 0.0330(16) 0.0332(16) -0.0098(13) 0.0015(13) -0.0126(13)
C15 0.066(3) 0.051(2) 0.079(3) -0.028(2) 0.034(2) -0.032(2)

loop_
_atom_type_symbol
_atom_type_description
_atom_type_scat_dispersion_real
_atom_type_scat_dispersion_imag
_atom_type_scat_source
C C 0.0033 0.0016 'International Tables Vol C Tables 4.2.6.8 and 6.1.1.4'
H H 0.0000 0.0000 'International Tables Vol C Tables 4.2.6.8 and 6.1.1.4'
N N 0.0061 0.0033 'International Tables Vol C Tables 4.2.6.8 and 6.1.1.4'
O O 0.0106 0.0060 'International Tables Vol C Tables 4.2.6.8 and 6.1.1.4'
Cl Cl 0.1484 0.1585 'International Tables Vol C Tables 4.2.6.8 and 6.1.1.4'
Zn Zn 0.2839 1.4301 'International Tables Vol C Tables 4.2.6.8 and 6.1.1.4'

loop_
_geom_angle_atom_site_label_1
_geom_angle_atom_site_label_2
_geom_angle_atom_site_label_3
_geom_angle_site_symmetry_1
_geom_angle_site_symmetry_3
_geom_angle
_geom_angle_publ_flag
O2 Zn1 O3 . 2_755 122.65(11) y
O2 Zn1 O1 . . 99.18(12) y
O3 Zn1 O1 2_755 . 92.55(12) y
O2 Zn1 N1 . . 115.73(10) y
O3 Zn1 N1 2_755 . 120.68(10) y
O1 Zn1 N1 . . 87.82(10) y
O2 Zn1 N2 . . 91.31(11) y
O3 Zn1 N2 2_755 . 91.34(12) y
O1 Zn1 N2 . . 164.49(10) y
N1 Zn1 N2 . . 77.30(10) y
C1 O1 Zn1 . . 130.7(2) ?
C14 O2 Zn1 . . 141.9(2) ?
C14 O3 Zn1 . 2_755 144.5(2) ?
C7 N1 C8 . . 116.2(3) ?
C7 N1 Zn1 . . 126.5(2) ?
C8 N1 Zn1 . . 117.29(19) ?
C9 N2 C13 . . 118.0(3) ?
C9 N2 Zn1 . . 116.7(2) ?
C13 N2 Zn1 . . 125.3(2) ?
O1 C1 C2 . . 121.2(3) ?
O1 C1 C6 . . 125.2(3) ?
C2 C1 C6 . . 113.6(3) ?
C3 C2 C1 . . 124.8(3) ?
C3 C2 Cl1 . . 118.1(3) ?
C1 C2 Cl1 . . 117.1(3) ?
C2 C3 C4 . . 119.0(3) ?
C2 C3 H3 . . 120.5 ?
C4 C3 H3 . . 120.5 ?
C5 C4 C3 . . 120.1(3) ?
C5 C4 Cl2 . . 120.8(3) ?
C3 C4 Cl2 . . 119.1(3) ?
C4 C5 C6 . . 121.1(3) ?
C4 C5 H5 . . 119.5 ?
C6 C5 H5 . . 119.5 ?
C5 C6 C1 . . 121.4(3) ?
C5 C6 C7 . . 115.9(3) ?
C1 C6 C7 . . 122.7(3) ?
N1 C7 C6 . . 126.8(3) ?
N1 C7 H7 . . 116.6 ?
C6 C7 H7 . . 116.6 ?
N1 C8 C9 . . 111.8(2) ?
N1 C8 H8A . . 109.3 ?
C9 C8 H8A . . 109.3 ?
N1 C8 H8B . . 109.3 ?
C9 C8 H8B . . 109.3 ?
H8A C8 H8B . . 107.9 ?
N2 C9 C10 . . 122.1(3) ?
N2 C9 C8 . . 116.9(3) ?
C10 C9 C8 . . 121.0(3) ?
C9 C10 C11 . . 118.7(3) ?
C9 C10 H10 . . 120.6 ?
C11 C10 H10 . . 120.6 ?
C12 C11 C10 . . 119.3(3) ?
C12 C11 H11 . . 120.3 ?
C10 C11 H11 . . 120.3 ?
C11 C12 C13 . . 119.7(3) ?
C11 C12 H12 . . 120.1 ?
C13 C12 H12 . . 120.1 ?
N2 C13 C12 . . 122.1(3) ?
N2 C13 H13 . . 118.9 ?
C12 C13 H13 . . 118.9 ?
O3 C14 O2 . . 127.2(3) ?
O3 C14 C15 . . 116.5(3) ?
O2 C14 C15 . . 116.3(3) ?
C14 C15 H15A . . 109.5 ?
C14 C15 H15B . . 109.5 ?
H15A C15 H15B . . 109.5 ?
C14 C15 H15C . . 109.5 ?
H15A C15 H15C . . 109.5 ?
H15B C15 H15C . . 109.5 ?

loop_
_geom_bond_atom_site_label_1
_geom_bond_atom_site_label_2
_geom_bond_site_symmetry_2
_geom_bond_distance
_geom_bond_publ_flag
Zn1 O2 . 1.989(2) y
Zn1 O3 2_755 1.997(2) y
Zn1 O1 . 2.013(2) y
Zn1 N1 . 2.099(2) y
Zn1 N2 . 2.164(3) y
Cl1 C2 . 1.740(4) ?
Cl2 C4 . 1.745(3) ?
O1 C1 . 1.282(4) ?
O2 C14 . 1.244(4) y
O3 C14 . 1.234(4) y
O3 Zn1 2_755 1.997(2) ?
N1 C7 . 1.287(4) ?
N1 C8 . 1.460(4) ?
N2 C9 . 1.346(4) ?
N2 C13 . 1.350(4) ?
C1 C2 . 1.428(5) ?
C1 C6 . 1.436(4) ?
C2 C3 . 1.369(5) ?
C3 C4 . 1.395(5) ?
C3 H3 . 0.9300 ?
C4 C5 . 1.365(5) ?
C5 C6 . 1.407(4) ?
C5 H5 . 0.9300 ?
C6 C7 . 1.440(4) ?
C7 H7 . 0.9300 ?
C8 C9 . 1.508(4) ?
C8 H8A . 0.9700 ?
C8 H8B . 0.9700 ?
C9 C10 . 1.384(5) ?
C10 C11 . 1.387(5) ?
C10 H10 . 0.9300 ?
C11 C12 . 1.353(6) ?
C11 H11 . 0.9300 ?
C12 C13 . 1.378(5) ?
C12 H12 . 0.9300 ?
C13 H13 . 0.9300 ?
C14 C15 . 1.509(5) ?
C15 H15A . 0.9600 ?
C15 H15B . 0.9600 ?
C15 H15C . 0.9600 ?

loop_
_geom_torsion_atom_site_label_1
_geom_torsion_atom_site_label_2
_geom_torsion_atom_site_label_3
_geom_torsion_atom_site_label_4
_geom_torsion_site_symmetry_1
_geom_torsion
O2 Zn1 O1 C1 . 112.2(3)
O3 Zn1 O1 C1 2_755 -124.1(3)
N1 Zn1 O1 C1 . -3.5(3)
N2 Zn1 O1 C1 . -19.8(6)
O3 Zn1 O2 C14 2_755 -4.2(5)
O1 Zn1 O2 C14 . 94.8(4)
N1 Zn1 O2 C14 . -173.2(4)
N2 Zn1 O2 C14 . -96.7(4)
O2 Zn1 N1 C7 . -93.6(3)
O3 Zn1 N1 C7 2_755 97.2(3)
O1 Zn1 N1 C7 . 5.6(3)
N2 Zn1 N1 C7 . -178.8(3)
O2 Zn1 N1 C8 . 83.3(2)
O3 Zn1 N1 C8 2_755 -85.9(2)
O1 Zn1 N1 C8 . -177.5(2)
N2 Zn1 N1 C8 . -1.9(2)
O2 Zn1 N2 C9 . -114.0(2)
O3 Zn1 N2 C9 2_755 123.3(2)
O1 Zn1 N2 C9 . 18.8(5)
N1 Zn1 N2 C9 . 2.1(2)
O2 Zn1 N2 C13 . 64.0(3)
O3 Zn1 N2 C13 2_755 -58.7(3)
O1 Zn1 N2 C13 . -163.3(4)
N1 Zn1 N2 C13 . -179.9(3)
Zn1 O1 C1 C2 . 179.5(3)
Zn1 O1 C1 C6 . 0.0(5)
O1 C1 C2 C3 . 179.6(4)
C6 C1 C2 C3 . -0.9(5)
O1 C1 C2 Cl1 . -1.9(5)
C6 C1 C2 Cl1 . 177.5(2)
C1 C2 C3 C4 . -0.7(6)
Cl1 C2 C3 C4 . -179.2(3)
C2 C3 C4 C5 . 1.9(5)
C2 C3 C4 Cl2 . 179.4(3)
C3 C4 C5 C6 . -1.3(5)
Cl2 C4 C5 C6 . -178.8(2)
C4 C5 C6 C1 . -0.4(5)
C4 C5 C6 C7 . 177.3(3)
O1 C1 C6 C5 . -179.1(3)
C2 C1 C6 C5 . 1.5(4)
O1 C1 C6 C7 . 3.4(5)
C2 C1 C6 C7 . -176.1(3)
C8 N1 C7 C6 . 178.6(3)
Zn1 N1 C7 C6 . -4.5(4)
C5 C6 C7 N1 . -178.5(3)
C1 C6 C7 N1 . -0.9(5)
C7 N1 C8 C9 . 178.8(3)
Zn1 N1 C8 C9 . 1.6(3)
C13 N2 C9 C10 . 0.5(5)
Zn1 N2 C9 C10 . 178.6(2)
C13 N2 C9 C8 . 180.0(3)
Zn1 N2 C9 C8 . -1.9(4)
N1 C8 C9 N2 . 0.3(4)
N1 C8 C9 C10 . 179.8(3)
N2 C9 C10 C11 . 0.0(5)
C8 C9 C10 C11 . -179.5(3)
C9 C10 C11 C12 . 0.1(6)
C10 C11 C12 C13 . -0.6(6)
C9 N2 C13 C12 . -1.0(5)
Zn1 N2 C13 C12 . -178.9(3)
C11 C12 C13 N2 . 1.1(6)
Zn1 O3 C14 O2 2_755 30.6(7)
Zn1 O3 C14 C15 2_755 -151.5(4)
Zn1 O2 C14 O3 . -13.7(7)
Zn1 O2 C14 C15 . 168.4(3)
